data_7210771
loop_
_publ_author_name
'Liang, Li-Li'
'Zhao, Yi'
'Zhang, Yun-Qian'
'Tao, Zhu'
'Xue, Sai-Feng'
'Zhu, Qian-Jiang'
'Liu, Jing-Xin'

_publ_section_title
;
 Coordination nanotubes self-assembled from cucurbit[7]uril and lanthanide
 cations
;
_journal_issue 19
_journal_name_full CrystEngComm
_journal_page_first 3943
_journal_paper_doi 10.1039/c3ce40147b
_journal_volume 15
_journal_year 2013
_chemical_formula_moiety 'C42 H66 N28 O26 Ce2, 2(Zn Cl4), 2Cl, 25(H2 O)'
_chemical_formula_sum 'C42 H116 Ce2 Cl10 N28 O51 Zn2'
_chemical_formula_weight 2595.11
_chemical_name_systematic
;
?
;
_space_group_IT_number 2
_symmetry_cell_setting triclinic
_symmetry_space_group_name_Hall '-P 1'
_symmetry_space_group_name_H-M 'P -1'
_atom_sites_solution_hydrogens geom
_atom_sites_solution_primary direct
_atom_sites_solution_secondary difmap
_audit_creation_method SHELXL-97
_cell_angle_alpha 98.006(2)
_cell_angle_beta 112.6410(10)
_cell_angle_gamma 109.750(2)
_cell_formula_units_Z 2
_cell_length_a 16.9138(8)
_cell_length_b 17.2483(8)
_cell_length_c 20.4015(9)
_cell_measurement_temperature 223(2)
_cell_volume 4915.2(4)
_computing_structure_refinement 'SHELXL-97 (Sheldrick, 1997)'
_diffrn_ambient_temperature 223(2)
_diffrn_measured_fraction_theta_full 0.986
_diffrn_measured_fraction_theta_max 0.986
_diffrn_measurement_device_type 'Bruker CCD Area Detector'
_diffrn_measurement_method '\f and \w scan'
_diffrn_radiation_monochromator graphite
_diffrn_radiation_source 'fine-focus sealed tube'
_diffrn_radiation_type MoK\a
_diffrn_radiation_wavelength 0.71073
_diffrn_reflns_av_R_equivalents 0.0403
_diffrn_reflns_av_sigmaI/netI 0.0448
_diffrn_reflns_limit_h_max 20
_diffrn_reflns_limit_h_min -18
_diffrn_reflns_limit_k_max 20
_diffrn_reflns_limit_k_min -20
_diffrn_reflns_limit_l_max 24
_diffrn_reflns_limit_l_min -24
_diffrn_reflns_number 51861
_diffrn_reflns_theta_full 25.10
_diffrn_reflns_theta_max 25.10
_diffrn_reflns_theta_min 1.14
_exptl_absorpt_coefficient_mu 1.768
_exptl_absorpt_correction_T_max 0.6865
_exptl_absorpt_correction_T_min 0.6101
_exptl_absorpt_correction_type multi-scan
_exptl_absorpt_process_details 'SADABS (Bruker, 2008)'
_exptl_crystal_colour colorless
_exptl_crystal_density_diffrn 1.753
_exptl_crystal_density_method 'not measured'
_exptl_crystal_description prism
_exptl_crystal_F_000 2636
_exptl_crystal_size_max 0.31
_exptl_crystal_size_mid 0.24
_exptl_crystal_size_min 0.23
_platon_squeeze_details
;
;
_refine_diff_density_max 2.381
_refine_diff_density_min -3.296
_refine_diff_density_rms 0.152
_refine_ls_extinction_method none
_refine_ls_goodness_of_fit_ref 1.097
_refine_ls_hydrogen_treatment constr
_refine_ls_matrix_type full
_refine_ls_number_parameters 1019
_refine_ls_number_reflns 17254
_refine_ls_number_restraints 7
_refine_ls_restrained_S_all 1.102
_refine_ls_R_factor_all 0.0640
_refine_ls_R_factor_gt 0.0567
_refine_ls_shift/su_max 0.002
_refine_ls_shift/su_mean 0.000
_refine_ls_structure_factor_coef Fsqd
_refine_ls_weighting_details 'calc w=1/[\s^2^(Fo^2^)+(0.1215P)^2^+3.9991P] where P=(Fo^2^+2Fc^2^)/3'
_refine_ls_weighting_scheme calc
_refine_ls_wR_factor_gt 0.1719
_refine_ls_wR_factor_ref 0.1796
_reflns_number_gt 14335
_reflns_number_total 17254
_reflns_threshold_expression >2sigma(I)
_cod_data_source_file c3ce40147b.txt
_cod_data_source_block p4
_cod_database_code 7210771

loop_
_symmetry_equiv_pos_as_xyz
'x, y, z'
'-x, -y, -z'

loop_
_atom_site_label
_atom_site_type_symbol
_atom_site_fract_x
_atom_site_fract_y
_atom_site_fract_z
_atom_site_U_iso_or_equiv
_atom_site_adp_type
_atom_site_occupancy
_atom_site_symmetry_multiplicity
_atom_site_calc_flag
_atom_site_refinement_flags
Cl9 Cl 0.0000 0.5000 0.5000 0.1158(18) Uani 1 2 d S
Cl10 Cl 0.3192(3) -0.2004(3) 0.3896(2) 0.0759(12) Uani 0.50 1 d P
Cl11 Cl 0.4908(5) 0.0426(5) -0.0180(4) 0.193(7) Uani 0.50 1 d P
Cl12 Cl -0.0186(4) 0.1090(4) -0.0564(4) 0.1054(18) Uani 0.50 1 d P
Zn2 Zn -0.26006(14) 0.38977(13) 0.07092(11) 0.0723(5) Uani 0.50 1 d PD
Zn2' Zn -0.3239(2) 0.30749(18) 0.00948(14) 0.1154(9) Uani 0.50 1 d PD
Cl5 Cl -0.2716(2) 0.2787(2) 0.12099(19) 0.1247(13) Uani 1 1 d D
Cl6 Cl -0.4052(2) 0.3888(2) 0.0141(2) 0.1259(13) Uani 1 1 d D
Cl7 Cl -0.2036(3) 0.3812(3) -0.0121(2) 0.220(3) Uani 1 1 d D
Cl8 Cl -0.1387(4) 0.5215(3) 0.1478(4) 0.1332(18) Uani 0.50 1 d PD
Cl8' Cl -0.4092(6) 0.1916(3) -0.0967(3) 0.1332(18) Uani 0.50 1 d PD
O1W O -0.1463(3) 0.1309(3) 0.0188(2) 0.0455(10) Uani 1 1 d .
O2W O -0.1098(3) -0.0856(3) 0.1292(2) 0.0437(10) Uani 1 1 d .
O3W O 0.0320(3) 0.1156(3) 0.1652(3) 0.0562(13) Uani 1 1 d .
O4W O -0.2700(3) -0.0623(3) 0.1339(2) 0.0470(11) Uani 1 1 d .
O5W O -0.0827(3) -0.0048(4) 0.0213(3) 0.0606(14) Uani 1 1 d .
O6W O -0.2809(3) 0.0845(3) 0.0866(3) 0.0642(15) Uani 1 1 d .
O7W O 0.7604(3) 0.3212(2) 0.5227(2) 0.0386(9) Uani 1 1 d .
O8W O 0.5994(3) 0.3250(3) 0.5411(2) 0.0420(10) Uani 1 1 d .
O9W O 0.6563(3) 0.5031(2) 0.3943(2) 0.0443(10) Uani 1 1 d .
O10W O 0.7797(3) 0.4038(3) 0.4138(2) 0.0503(11) Uani 1 1 d .
O11W O 0.5815(3) 0.4709(3) 0.4973(3) 0.0577(13) Uani 1 1 d .
O12W O 0.4667(3) 0.3225(3) 0.3739(3) 0.0596(13) Uani 1 1 d .
Cl1 Cl 0.67683(12) 0.00383(11) 0.25780(9) 0.0476(4) Uani 1 1 d .
Cl2 Cl 0.80430(12) 0.18567(11) 0.43784(9) 0.0478(4) Uani 1 1 d .
Cl3 Cl 0.62534(11) -0.02503(13) 0.41527(10) 0.0539(4) Uani 1 1 d .
Cl4 Cl 0.86288(11) 0.00211(11) 0.42619(11) 0.0554(5) Uani 1 1 d .
Zn1 Zn 0.74003(5) 0.04015(5) 0.38385(4) 0.03903(18) Uani 1 1 d .
Ce1 Ce -0.145194(19) 0.042142(18) 0.107377(15) 0.02757(11) Uani 1 1 d .
Ce2 Ce 0.642876(19) 0.375885(17) 0.444261(15) 0.02352(11) Uani 1 1 d .
O3 O 0.0153(3) 0.2754(2) 0.0480(2) 0.0420(10) Uani 1 1 d .
O7 O 0.0687(3) -0.0643(3) 0.2236(2) 0.0408(10) Uani 1 1 d .
O10 O 0.3401(3) 0.5637(3) 0.3243(2) 0.0410(10) Uani 1 1 d .
O11 O 0.5017(3) 0.4990(3) 0.2720(2) 0.0444(10) Uani 1 1 d .
C1 C -0.0348(3) 0.0947(3) 0.3115(3) 0.0248(10) Uani 1 1 d .
C2 C 0.0699(3) 0.1328(3) 0.4370(3) 0.0229(10) Uani 1 1 d .
H2 H 0.0571 0.1005 0.4710 0.027 Uiso 1 1 calc R
C3 C 0.0218(4) 0.1961(3) 0.4264(3) 0.0255(10) Uani 1 1 d .
H3 H -0.0132 0.1942 0.4559 0.031 Uiso 1 1 calc R
C4 C 0.1861(4) 0.2751(3) 0.4784(3) 0.0262(11) Uani 1 1 d .
C5 C -0.1030(3) 0.2009(3) 0.3086(3) 0.0266(11) Uani 1 1 d .
H5A H -0.1563 0.1564 0.2627 0.032 Uiso 1 1 calc R
H5B H -0.1289 0.2184 0.3404 0.032 Uiso 1 1 calc R
C6 C 0.0925(4) 0.3600(3) 0.4626(3) 0.0261(11) Uani 1 1 d .
H6A H 0.1508 0.4038 0.5057 0.031 Uiso 1 1 calc R
H6B H 0.0399 0.3528 0.4743 0.031 Uiso 1 1 calc R
C7 C -0.0586(4) 0.2672(3) 0.2217(3) 0.0271(11) Uani 1 1 d .
C8 C -0.0163(3) 0.3625(3) 0.3356(3) 0.0237(10) Uani 1 1 d .
H8 H -0.0599 0.3755 0.3516 0.028 Uiso 1 1 calc R
C9 C 0.0040(4) 0.4137(3) 0.2830(3) 0.0253(11) Uani 1 1 d .
H9 H -0.0340 0.4473 0.2705 0.030 Uiso 1 1 calc R
C10 C 0.1438(4) 0.4573(3) 0.3940(3) 0.0247(11) Uani 1 1 d .
C11 C -0.0349(4) 0.3614(4) 0.1465(3) 0.0300(11) Uani 1 1 d .
H11A H -0.0796 0.3065 0.1064 0.036 Uiso 1 1 calc R
H11B H -0.0639 0.4022 0.1398 0.036 Uiso 1 1 calc R
C12 C 0.1537(4) 0.5410(3) 0.3062(3) 0.0300(11) Uani 1 1 d .
H12A H 0.2110 0.5832 0.3510 0.036 Uiso 1 1 calc R
H12B H 0.1123 0.5696 0.2875 0.036 Uiso 1 1 calc R
C13 C 0.0643(4) 0.3513(3) 0.0864(3) 0.0305(12) Uani 1 1 d .
C14 C 0.1155(4) 0.4866(3) 0.1694(3) 0.0261(11) Uani 1 1 d .
H14 H 0.0813 0.5232 0.1565 0.031 Uiso 1 1 calc R
C15 C 0.1803(4) 0.4936(3) 0.1332(3) 0.0280(11) Uani 1 1 d .
H15 H 0.1809 0.5369 0.1060 0.034 Uiso 1 1 calc R
C16 C 0.2702(4) 0.5352(3) 0.2626(3) 0.0293(11) Uani 1 1 d .
C17 C 0.1649(4) 0.3875(4) 0.0239(3) 0.0318(12) Uani 1 1 d .
H17A H 0.1733 0.4355 0.0026 0.038 Uiso 1 1 calc R
H17B H 0.1119 0.3354 -0.0158 0.038 Uiso 1 1 calc R
C18 C 0.3611(4) 0.5527(3) 0.1906(3) 0.0318(12) Uani 1 1 d .
H18A H 0.3566 0.5896 0.1581 0.038 Uiso 1 1 calc R
H18B H 0.4134 0.5890 0.2403 0.038 Uiso 1 1 calc R
C19 C 0.2500(4) 0.2967(3) 0.0221(3) 0.0305(12) Uani 1 1 d .
C20 C 0.3446(3) 0.4439(3) 0.0828(3) 0.0253(10) Uani 1 1 d .
H20 H 0.3482 0.4865 0.0549 0.030 Uiso 1 1 calc R
C21 C 0.4067(4) 0.3977(3) 0.0798(3) 0.0263(11) Uani 1 1 d .
H21 H 0.4425 0.4203 0.0528 0.032 Uiso 1 1 calc R
C22 C 0.4555(4) 0.4689(3) 0.2043(3) 0.0304(12) Uani 1 1 d .
C23 C 0.3615(4) 0.2428(3) 0.0088(3) 0.0287(11) Uani 1 1 d .
H23A H 0.4048 0.2701 -0.0107 0.034 Uiso 1 1 calc R
H23B H 0.3030 0.1979 -0.0334 0.034 Uiso 1 1 calc R
C24 C 0.5511(4) 0.3973(3) 0.1828(3) 0.0280(11) Uani 1 1 d .
H24A H 0.5961 0.4346 0.2343 0.034 Uiso 1 1 calc R
H24B H 0.5822 0.4123 0.1516 0.034 Uiso 1 1 calc R
C25 C 0.3603(3) 0.1183(3) 0.0574(3) 0.0233(10) Uani 1 1 d .
C26 C 0.5040(3) 0.2415(3) 0.1139(3) 0.0240(10) Uani 1 1 d .
H26 H 0.5444 0.2623 0.0898 0.029 Uiso 1 1 calc R
C27 C 0.5187(3) 0.1673(3) 0.1445(3) 0.0244(10) Uani 1 1 d .
H27 H 0.5621 0.1497 0.1314 0.029 Uiso 1 1 calc R
C28 C 0.5616(3) 0.2850(3) 0.2428(3) 0.0247(11) Uani 1 1 d .
C29 C 0.4016(4) 0.0140(3) 0.1195(3) 0.0275(11) Uani 1 1 d .
H29A H 0.3425 -0.0284 0.0762 0.033 Uiso 1 1 calc R
H29B H 0.4522 -0.0027 0.1213 0.033 Uiso 1 1 calc R
C30 C 0.5990(3) 0.1668(3) 0.2788(3) 0.0247(10) Uani 1 1 d .
H30A H 0.6514 0.2135 0.3237 0.030 Uiso 1 1 calc R
H30B H 0.6256 0.1330 0.2588 0.030 Uiso 1 1 calc R
C31 C 0.3054(4) -0.0254(3) 0.1851(3) 0.0254(11) Uani 1 1 d .
C32 C 0.4685(3) 0.0226(3) 0.2565(3) 0.0234(10) Uani 1 1 d .
H32 H 0.5022 -0.0129 0.2506 0.028 Uiso 1 1 calc R
C33 C 0.4176(4) -0.0058(3) 0.3039(3) 0.0260(11) Uani 1 1 d .
H33 H 0.4285 -0.0537 0.3215 0.031 Uiso 1 1 calc R
C34 C 0.5254(3) 0.1391(3) 0.3609(3) 0.0233(10) Uani 1 1 d .
C35 C 0.2413(4) -0.0835(3) 0.2657(3) 0.0264(11) Uani 1 1 d .
H35A H 0.1847 -0.1154 0.2173 0.032 Uiso 1 1 calc R
H35B H 0.2572 -0.1262 0.2883 0.032 Uiso 1 1 calc R
C36 C 0.4470(4) 0.0743(3) 0.4318(3) 0.0262(10) Uani 1 1 d .
H36A H 0.4994 0.1256 0.4727 0.031 Uiso 1 1 calc R
H36B H 0.4509 0.0232 0.4459 0.031 Uiso 1 1 calc R
C37 C 0.1309(4) -0.0347(3) 0.2886(3) 0.0328(12) Uani 1 1 d .
C38 C 0.2727(3) -0.0037(3) 0.3940(3) 0.0246(10) Uani 1 1 d .
H38 H 0.2845 -0.0503 0.4136 0.030 Uiso 1 1 calc R
C39 C 0.2080(3) 0.0234(3) 0.4186(3) 0.0241(10) Uani 1 1 d .
H39 H 0.1925 -0.0071 0.4528 0.029 Uiso 1 1 calc R
C40 C 0.3539(3) 0.1422(3) 0.4629(3) 0.0268(11) Uani 1 1 d .
C41 C 0.0359(4) -0.0060(3) 0.3456(3) 0.0305(11) Uani 1 1 d .
H41A H 0.0253 -0.0355 0.3812 0.037 Uiso 1 1 calc R
H41B H -0.0150 -0.0427 0.2955 0.037 Uiso 1 1 calc R
C42 C 0.2447(3) 0.1645(3) 0.5065(3) 0.0256(10) Uani 1 1 d .
H42A H 0.3026 0.2164 0.5413 0.031 Uiso 1 1 calc R
H42B H 0.2256 0.1284 0.5357 0.031 Uiso 1 1 calc R
N1 N 0.0296(3) 0.0759(3) 0.3620(2) 0.0259(9) Uani 1 1 d .
N2 N -0.0412(3) 0.1627(3) 0.3470(2) 0.0254(9) Uani 1 1 d .
N3 N 0.1700(3) 0.1900(3) 0.4677(2) 0.0263(9) Uani 1 1 d .
N4 N 0.1001(3) 0.2790(3) 0.4515(2) 0.0270(9) Uani 1 1 d .
N5 N -0.0586(3) 0.2732(3) 0.2898(2) 0.0248(9) Uani 1 1 d .
N6 N -0.0198(3) 0.3470(3) 0.2176(2) 0.0269(9) Uani 1 1 d .
N7 N 0.0769(3) 0.3906(3) 0.3982(2) 0.0252(9) Uani 1 1 d .
N8 N 0.1059(3) 0.4700(3) 0.3265(2) 0.0265(9) Uani 1 1 d .
N9 N 0.0510(3) 0.3952(3) 0.1399(2) 0.0298(10) Uani 1 1 d .
N10 N 0.1413(3) 0.4069(3) 0.0832(2) 0.0310(10) Uani 1 1 d .
N11 N 0.1804(3) 0.5156(3) 0.2497(2) 0.0316(10) Uani 1 1 d .
N12 N 0.2725(3) 0.5190(3) 0.1961(2) 0.0298(10) Uani 1 1 d .
N13 N 0.2502(3) 0.3738(3) 0.0486(2) 0.0312(10) Uani 1 1 d .
N14 N 0.3395(3) 0.3072(3) 0.0415(2) 0.0294(10) Uani 1 1 d .
N15 N 0.3825(3) 0.4859(3) 0.1617(2) 0.0296(10) Uani 1 1 d .
N16 N 0.4693(3) 0.4153(3) 0.1581(2) 0.0301(10) Uani 1 1 d .
N17 N 0.4045(3) 0.2024(3) 0.0611(2) 0.0265(9) Uani 1 1 d .
N18 N 0.4229(3) 0.0982(3) 0.1088(2) 0.0259(9) Uani 1 1 d .
N19 N 0.5299(3) 0.3079(3) 0.1801(2) 0.0248(9) Uani 1 1 d .
N20 N 0.5577(3) 0.2045(3) 0.2245(2) 0.0235(9) Uani 1 1 d .
N21 N 0.3921(3) 0.0100(3) 0.1860(2) 0.0262(9) Uani 1 1 d .
N22 N 0.3190(3) -0.0324(3) 0.2533(2) 0.0257(9) Uani 1 1 d .
N23 N 0.5334(3) 0.1116(3) 0.2994(2) 0.0254(9) Uani 1 1 d .
N24 N 0.4595(3) 0.0733(3) 0.3661(2) 0.0250(9) Uani 1 1 d .
N25 N 0.2190(3) -0.0335(3) 0.3130(2) 0.0268(9) Uani 1 1 d .
N26 N 0.1240(3) 0.0020(3) 0.3488(2) 0.0301(10) Uani 1 1 d .
N27 N 0.3589(3) 0.0751(3) 0.4242(2) 0.0254(9) Uani 1 1 d .
N28 N 0.2640(3) 0.1171(3) 0.4554(2) 0.0260(9) Uani 1 1 d .
O1 O -0.0814(3) 0.0549(2) 0.24391(19) 0.0339(8) Uani 1 1 d .
O2 O -0.0901(3) 0.1987(2) 0.17282(19) 0.0315(8) Uani 1 1 d .
O4 O 0.1777(3) 0.2276(3) -0.0122(2) 0.0447(10) Uani 1 1 d .
O5 O 0.2767(2) 0.0682(2) 0.01331(19) 0.0311(8) Uani 1 1 d .
O6 O 0.2270(3) -0.0475(3) 0.1306(2) 0.0356(9) Uani 1 1 d .
O8 O 0.2642(3) 0.3360(2) 0.5076(2) 0.0350(9) Uani 1 1 d .
O9 O 0.2262(3) 0.5006(2) 0.44371(19) 0.0304(8) Uani 1 1 d .
O12 O 0.5919(3) 0.3309(2) 0.30649(19) 0.0287(8) Uani 1 1 d .
O13 O 0.5733(3) 0.2127(2) 0.4063(2) 0.0336(8) Uani 1 1 d .
O14 O 0.4189(3) 0.2147(2) 0.4994(2) 0.0396(9) Uani 1 1 d .

loop_
_atom_site_aniso_label
_atom_site_aniso_U_11
_atom_site_aniso_U_22
_atom_site_aniso_U_33
_atom_site_aniso_U_23
_atom_site_aniso_U_13
_atom_site_aniso_U_12
Cl9 0.0358(14) 0.096(2) 0.132(3) -0.067(2) -0.0108(17) 0.0334(15)
Cl10 0.091(3) 0.080(3) 0.069(3) 0.050(2) 0.029(2) 0.050(2)
Cl11 0.066(3) 0.243(10) 0.096(5) -0.119(6) 0.068(4) -0.093(6)
Cl12 0.085(4) 0.116(4) 0.108(4) 0.013(3) 0.050(3) 0.036(3)
Zn2 0.0646(12) 0.0836(13) 0.0691(13) 0.0304(11) 0.0311(11) 0.0294(11)
Zn2' 0.124(2) 0.112(2) 0.119(2) 0.0496(19) 0.058(2) 0.0540(19)
Cl5 0.0858(18) 0.159(3) 0.188(3) 0.122(3) 0.081(2) 0.070(2)
Cl6 0.113(2) 0.179(3) 0.166(3) 0.124(3) 0.093(2) 0.090(2)
Cl7 0.275(7) 0.372(9) 0.182(5) 0.200(6) 0.152(5) 0.226(7)
Cl8 0.173(5) 0.085(3) 0.119(4) 0.022(2) 0.049(3) 0.056(3)
Cl8' 0.173(5) 0.085(3) 0.119(4) 0.022(2) 0.049(3) 0.056(3)
O1W 0.049(3) 0.047(2) 0.021(2) 0.0022(18) 0.0111(19) 0.009(2)
O2W 0.032(2) 0.042(2) 0.038(2) -0.0084(18) 0.0032(18) 0.0187(18)
O3W 0.027(2) 0.059(3) 0.051(3) -0.009(2) 0.010(2) 0.004(2)
O4W 0.038(2) 0.053(3) 0.034(2) -0.003(2) 0.019(2) 0.007(2)
O5W 0.040(3) 0.084(4) 0.046(3) -0.008(2) 0.024(2) 0.021(2)
O6W 0.028(2) 0.056(3) 0.083(4) -0.007(3) 0.017(2) 0.012(2)
O7W 0.043(2) 0.040(2) 0.032(2) 0.0098(17) 0.0126(19) 0.0217(19)
O8W 0.034(2) 0.046(2) 0.028(2) -0.0035(18) 0.0164(18) 0.0014(18)
O9W 0.052(3) 0.0281(19) 0.033(2) 0.0025(17) 0.006(2) 0.0152(19)
O10W 0.028(2) 0.079(3) 0.039(2) 0.016(2) 0.0162(19) 0.017(2)
O11W 0.054(3) 0.058(3) 0.063(3) 0.003(2) 0.030(3) 0.030(2)
O12W 0.035(2) 0.068(3) 0.052(3) -0.008(2) 0.008(2) 0.020(2)
Cl1 0.0591(10) 0.0567(9) 0.0409(8) 0.0129(7) 0.0316(8) 0.0314(8)
Cl2 0.0551(9) 0.0560(9) 0.0444(9) 0.0122(7) 0.0271(8) 0.0337(8)
Cl3 0.0371(8) 0.0906(12) 0.0493(9) 0.0411(9) 0.0256(8) 0.0302(8)
Cl4 0.0395(8) 0.0660(10) 0.0897(13) 0.0527(10) 0.0397(9) 0.0321(8)
Zn1 0.0380(4) 0.0525(4) 0.0419(4) 0.0251(3) 0.0243(3) 0.0253(3)
Ce1 0.01877(17) 0.03006(17) 0.01974(17) -0.00457(13) 0.00484(13) 0.00438(13)
Ce2 0.01887(16) 0.02369(16) 0.01780(17) -0.00083(12) 0.00421(13) 0.00569(12)
O3 0.041(2) 0.032(2) 0.034(2) -0.0045(18) 0.0153(19) 0.0039(18)
O7 0.030(2) 0.050(2) 0.024(2) -0.0048(18) 0.0002(18) 0.0177(19)
O10 0.033(2) 0.050(2) 0.024(2) -0.0016(18) 0.0064(18) 0.0125(19)
O11 0.053(3) 0.047(2) 0.023(2) 0.0037(18) 0.005(2) 0.028(2)
C1 0.021(2) 0.023(2) 0.021(3) 0.001(2) 0.007(2) 0.004(2)
C2 0.024(2) 0.021(2) 0.019(2) 0.0049(19) 0.009(2) 0.0062(19)
C3 0.026(3) 0.028(2) 0.019(2) 0.003(2) 0.010(2) 0.009(2)
C4 0.025(3) 0.023(2) 0.021(2) 0.001(2) 0.007(2) 0.007(2)
C5 0.013(2) 0.036(3) 0.023(3) 0.005(2) 0.005(2) 0.008(2)
C6 0.028(3) 0.025(2) 0.017(2) 0.001(2) 0.005(2) 0.010(2)
C7 0.019(2) 0.032(3) 0.021(3) 0.004(2) 0.006(2) 0.007(2)
C8 0.020(2) 0.029(2) 0.015(2) 0.002(2) 0.003(2) 0.011(2)
C9 0.025(3) 0.024(2) 0.017(2) 0.002(2) 0.003(2) 0.009(2)
C10 0.030(3) 0.020(2) 0.018(3) -0.002(2) 0.008(2) 0.011(2)
C11 0.023(3) 0.038(3) 0.019(3) 0.007(2) 0.003(2) 0.012(2)
C12 0.034(3) 0.022(2) 0.024(3) -0.002(2) 0.012(2) 0.007(2)
C13 0.029(3) 0.035(3) 0.017(2) 0.004(2) 0.006(2) 0.009(2)
C14 0.027(3) 0.031(3) 0.015(2) 0.004(2) 0.005(2) 0.012(2)
C15 0.033(3) 0.028(2) 0.018(2) 0.006(2) 0.008(2) 0.013(2)
C16 0.030(3) 0.028(3) 0.023(3) 0.001(2) 0.011(2) 0.009(2)
C17 0.029(3) 0.040(3) 0.020(3) 0.001(2) 0.007(2) 0.015(2)
C18 0.034(3) 0.025(2) 0.034(3) 0.002(2) 0.018(3) 0.008(2)
C19 0.036(3) 0.028(3) 0.021(3) 0.001(2) 0.012(2) 0.011(2)
C20 0.024(3) 0.028(2) 0.021(2) 0.007(2) 0.010(2) 0.009(2)
C21 0.031(3) 0.024(2) 0.017(2) 0.005(2) 0.009(2) 0.008(2)
C22 0.032(3) 0.024(2) 0.021(3) -0.001(2) 0.004(2) 0.009(2)
C23 0.032(3) 0.030(3) 0.017(2) 0.001(2) 0.006(2) 0.013(2)
C24 0.021(2) 0.024(2) 0.027(3) 0.003(2) 0.007(2) 0.002(2)
C25 0.023(3) 0.027(2) 0.016(2) 0.002(2) 0.009(2) 0.007(2)
C26 0.023(2) 0.026(2) 0.017(2) 0.004(2) 0.005(2) 0.009(2)
C27 0.020(2) 0.027(2) 0.021(2) 0.001(2) 0.008(2) 0.009(2)
C28 0.018(2) 0.022(2) 0.021(3) -0.004(2) 0.004(2) 0.0045(19)
C29 0.030(3) 0.021(2) 0.023(3) -0.001(2) 0.012(2) 0.006(2)
C30 0.020(2) 0.024(2) 0.026(3) 0.007(2) 0.009(2) 0.006(2)
C31 0.026(3) 0.023(2) 0.022(3) 0.001(2) 0.009(2) 0.009(2)
C32 0.019(2) 0.022(2) 0.022(2) 0.001(2) 0.007(2) 0.0072(19)
C33 0.026(3) 0.021(2) 0.025(3) 0.001(2) 0.009(2) 0.008(2)
C34 0.020(2) 0.026(2) 0.020(2) 0.006(2) 0.005(2) 0.010(2)
C35 0.027(3) 0.024(2) 0.027(3) 0.005(2) 0.015(2) 0.008(2)
C36 0.023(2) 0.036(3) 0.018(2) 0.007(2) 0.007(2) 0.013(2)
C37 0.031(3) 0.023(2) 0.032(3) 0.002(2) 0.010(3) 0.005(2)
C38 0.023(2) 0.024(2) 0.019(2) 0.003(2) 0.006(2) 0.008(2)
C39 0.020(2) 0.020(2) 0.022(2) 0.0017(19) 0.006(2) 0.0034(19)
C40 0.022(3) 0.029(3) 0.023(3) 0.006(2) 0.007(2) 0.008(2)
C41 0.027(3) 0.021(2) 0.034(3) 0.003(2) 0.012(2) 0.006(2)
C42 0.021(2) 0.027(2) 0.022(2) 0.003(2) 0.007(2) 0.009(2)
N1 0.025(2) 0.022(2) 0.021(2) -0.0020(17) 0.0065(18) 0.0081(17)
N2 0.024(2) 0.027(2) 0.020(2) 0.0037(17) 0.0060(18) 0.0112(18)
N3 0.020(2) 0.0209(19) 0.029(2) 0.0020(17) 0.0069(19) 0.0075(17)
N4 0.024(2) 0.025(2) 0.023(2) 0.0026(18) 0.0065(19) 0.0088(18)
N5 0.024(2) 0.027(2) 0.015(2) -0.0015(17) 0.0060(18) 0.0078(18)
N6 0.026(2) 0.031(2) 0.014(2) 0.0044(17) 0.0055(18) 0.0078(19)
N7 0.023(2) 0.027(2) 0.016(2) 0.0016(17) 0.0053(18) 0.0065(18)
N8 0.023(2) 0.026(2) 0.019(2) 0.0039(17) 0.0056(18) 0.0047(17)
N9 0.031(2) 0.027(2) 0.021(2) 0.0013(18) 0.0099(19) 0.0059(19)
N10 0.031(2) 0.031(2) 0.022(2) -0.0010(18) 0.010(2) 0.0101(19)
N11 0.032(2) 0.036(2) 0.016(2) 0.0016(19) 0.0073(19) 0.010(2)
N12 0.024(2) 0.034(2) 0.022(2) 0.0015(18) 0.0055(19) 0.0097(19)
N13 0.026(2) 0.029(2) 0.027(2) -0.0002(19) 0.0056(19) 0.0086(19)
N14 0.031(2) 0.024(2) 0.024(2) 0.0027(18) 0.008(2) 0.0100(19)
N15 0.034(2) 0.029(2) 0.026(2) 0.0045(18) 0.013(2) 0.0150(19)
N16 0.031(2) 0.028(2) 0.020(2) 0.0023(18) 0.0044(19) 0.0116(19)
N17 0.021(2) 0.026(2) 0.018(2) -0.0001(17) 0.0004(18) 0.0074(17)
N18 0.023(2) 0.024(2) 0.019(2) 0.0014(17) 0.0056(18) 0.0041(17)
N19 0.024(2) 0.0216(19) 0.017(2) 0.0008(16) 0.0022(17) 0.0075(17)
N20 0.024(2) 0.024(2) 0.015(2) 0.0036(16) 0.0051(17) 0.0071(17)
N21 0.022(2) 0.028(2) 0.020(2) 0.0009(17) 0.0071(18) 0.0072(18)
N22 0.016(2) 0.032(2) 0.019(2) 0.0048(18) 0.0043(17) 0.0059(17)
N23 0.022(2) 0.022(2) 0.022(2) 0.0009(17) 0.0085(18) 0.0029(17)
N24 0.021(2) 0.028(2) 0.019(2) 0.0011(17) 0.0070(18) 0.0075(17)
N25 0.022(2) 0.031(2) 0.021(2) 0.0025(18) 0.0069(18) 0.0108(18)
N26 0.024(2) 0.031(2) 0.028(2) 0.0019(19) 0.0089(19) 0.0116(19)
N27 0.022(2) 0.030(2) 0.021(2) 0.0053(18) 0.0075(18) 0.0119(18)
N28 0.025(2) 0.0204(19) 0.021(2) 0.0025(17) 0.0056(18) 0.0042(17)
O1 0.037(2) 0.0325(19) 0.0175(18) -0.0016(15) 0.0066(17) 0.0096(17)
O2 0.032(2) 0.0293(19) 0.0204(18) -0.0024(15) 0.0083(16) 0.0074(16)
O4 0.028(2) 0.035(2) 0.044(2) -0.0124(19) 0.0084(19) 0.0027(18)
O5 0.0225(19) 0.0324(19) 0.0181(18) -0.0011(15) -0.0012(16) 0.0051(16)
O6 0.0229(19) 0.046(2) 0.0187(19) 0.0006(16) 0.0025(16) 0.0051(17)
O8 0.0241(19) 0.0268(18) 0.039(2) -0.0002(17) 0.0078(17) 0.0065(16)
O9 0.0258(19) 0.0270(18) 0.0211(18) -0.0021(15) 0.0030(16) 0.0051(15)
O12 0.032(2) 0.0260(17) 0.0175(18) 0.0017(14) 0.0050(15) 0.0103(15)
O13 0.033(2) 0.0286(19) 0.0228(19) -0.0042(16) 0.0080(16) 0.0054(16)
O14 0.028(2) 0.029(2) 0.046(2) -0.0039(18) 0.0162(19) 0.0024(17)

loop_
_atom_type_symbol
_atom_type_description
_atom_type_scat_dispersion_real
_atom_type_scat_dispersion_imag
_atom_type_scat_source
C C 0.0033 0.0016 'International Tables Vol C Tables 4.2.6.8 and 6.1.1.4'
H H 0.0000 0.0000 'International Tables Vol C Tables 4.2.6.8 and 6.1.1.4'
N N 0.0061 0.0033 'International Tables Vol C Tables 4.2.6.8 and 6.1.1.4'
O O 0.0106 0.0060 'International Tables Vol C Tables 4.2.6.8 and 6.1.1.4'
Cl Cl 0.1484 0.1585 'International Tables Vol C Tables 4.2.6.8 and 6.1.1.4'
Zn Zn 0.2839 1.4301 'International Tables Vol C Tables 4.2.6.8 and 6.1.1.4'
Ce Ce -0.2486 2.6331 'International Tables Vol C Tables 4.2.6.8 and 6.1.1.4'

loop_
_geom_angle_atom_site_label_1
_geom_angle_atom_site_label_2
_geom_angle_atom_site_label_3
_geom_angle
_geom_angle_site_symmetry_1
_geom_angle_site_symmetry_3
Zn2' Zn2 Cl7 70.63(11) . .
Zn2' Zn2 Cl6 71.82(13) . .
Cl7 Zn2 Cl6 109.42(16) . .
Zn2' Zn2 Cl5 71.74(10) . .
Cl7 Zn2 Cl5 112.43(16) . .
Cl6 Zn2 Cl5 109.08(13) . .
Zn2' Zn2 Cl8 164.3(3) . .
Cl7 Zn2 Cl8 93.7(3) . .
Cl6 Zn2 Cl8 115.5(2) . .
Cl5 Zn2 Cl8 115.8(2) . .
Zn2 Zn2' Cl7 71.06(11) . .
Zn2 Zn2' Cl8' 169.9(3) . .
Cl7 Zn2' Cl8' 99.2(3) . .
Zn2 Zn2' Cl6 70.38(15) . .
Cl7 Zn2' Cl6 108.93(17) . .
Cl8' Zn2' Cl6 111.5(3) . .
Zn2 Zn2' Cl5 70.63(10) . .
Cl7 Zn2' Cl5 112.08(15) . .
Cl8' Zn2' Cl5 116.9(2) . .
Cl6 Zn2' Cl5 107.87(15) . .
Zn2 Cl5 Zn2' 37.64(9) . .
Zn2 Cl6 Zn2' 37.80(10) . .
Zn2' Cl7 Zn2 38.31(10) . .
Cl3 Zn1 Cl1 109.26(7) . .
Cl3 Zn1 Cl2 108.88(7) . .
Cl1 Zn1 Cl2 111.74(7) . .
Cl3 Zn1 Cl4 113.47(6) . .
Cl1 Zn1 Cl4 107.77(7) . .
Cl2 Zn1 Cl4 105.71(7) . .
O5 Ce1 O3W 136.03(14) 2 .
O5 Ce1 O2 136.74(12) 2 .
O3W Ce1 O2 71.29(14) . .
O5 Ce1 O1 136.98(12) 2 .
O3W Ce1 O1 72.61(15) . .
O2 Ce1 O1 75.07(12) . .
O5 Ce1 O1W 79.07(13) 2 .
O3W Ce1 O1W 86.62(16) . .
O2 Ce1 O1W 68.77(13) . .
O1 Ce1 O1W 142.54(12) . .
O5 Ce1 O2W 82.67(12) 2 .
O3W Ce1 O2W 80.90(15) . .
O2 Ce1 O2W 140.44(12) . .
O1 Ce1 O2W 70.00(13) . .
O1W Ce1 O2W 138.06(14) . .
O5 Ce1 O6W 76.96(14) 2 .
O3W Ce1 O6W 137.92(15) . .
O2 Ce1 O6W 66.97(13) . .
O1 Ce1 O6W 101.06(16) . .
O1W Ce1 O6W 73.77(18) . .
O2W Ce1 O6W 137.35(16) . .
O5 Ce1 O5W 68.41(14) 2 .
O3W Ce1 O5W 67.63(15) . .
O2 Ce1 O5W 121.81(15) . .
O1 Ce1 O5W 125.88(15) . .
O1W Ce1 O5W 69.42(17) . .
O2W Ce1 O5W 68.79(17) . .
O6W Ce1 O5W 133.05(18) . .
O5 Ce1 O4W 71.16(13) 2 .
O3W Ce1 O4W 137.15(17) . .
O2 Ce1 O4W 113.80(13) . .
O1 Ce1 O4W 68.49(13) . .
O1W Ce1 O4W 135.90(15) . .
O2W Ce1 O4W 69.64(15) . .
O6W Ce1 O4W 68.42(17) . .
O5W Ce1 O4W 124.38(16) . .
O9 Ce2 O12W 135.32(13) 2_666 .
O9 Ce2 O12 136.48(12) 2_666 .
O12W Ce2 O12 71.00(15) . .
O9 Ce2 O13 136.96(12) 2_666 .
O12W Ce2 O13 73.32(15) . .
O12 Ce2 O13 76.02(12) . .
O9 Ce2 O9W 77.95(12) 2_666 .
O12W Ce2 O9W 87.19(17) . .
O12 Ce2 O9W 68.54(12) . .
O13 Ce2 O9W 143.58(12) . .
O9 Ce2 O8W 82.17(12) 2_666 .
O12W Ce2 O8W 80.98(16) . .
O12 Ce2 O8W 141.31(12) . .
O13 Ce2 O8W 70.63(13) . .
O9W Ce2 O8W 137.27(14) . .
O9 Ce2 O10W 78.77(14) 2_666 .
O12W Ce2 O10W 137.32(15) . .
O12 Ce2 O10W 66.45(13) . .
O13 Ce2 O10W 98.91(14) . .
O9W Ce2 O10W 74.75(16) . .
O8W Ce2 O10W 137.17(15) . .
O9 Ce2 O11W 68.40(14) 2_666 .
O12W Ce2 O11W 66.93(15) . .
O12 Ce2 O11W 120.28(14) . .
O13 Ce2 O11W 126.16(15) . .
O9W Ce2 O11W 68.98(16) . .
O8W Ce2 O11W 68.59(16) . .
O10W Ce2 O11W 134.93(17) . .
O9 Ce2 O7W 71.53(12) 2_666 .
O12W Ce2 O7W 137.14(16) . .
O12 Ce2 O7W 115.09(12) . .
O13 Ce2 O7W 68.01(12) . .
O9W Ce2 O7W 135.46(14) . .
O8W Ce2 O7W 69.50(14) . .
O10W Ce2 O7W 68.15(14) . .
O11W Ce2 O7W 124.62(15) . .
O1 C1 N1 125.3(4) . .
O1 C1 N2 125.7(5) . .
N1 C1 N2 109.0(4) . .
N1 C2 N3 113.4(4) . .
N1 C2 C3 103.7(4) . .
N3 C2 C3 103.2(4) . .
N1 C2 H2 112.0 . .
N3 C2 H2 112.0 . .
C3 C2 H2 112.0 . .
N4 C3 N2 115.4(4) . .
N4 C3 C2 103.3(4) . .
N2 C3 C2 101.7(4) . .
N4 C3 H3 111.9 . .
N2 C3 H3 111.9 . .
C2 C3 H3 111.9 . .
O8 C4 N3 124.9(5) . .
O8 C4 N4 126.9(5) . .
N3 C4 N4 108.2(4) . .
N5 C5 N2 114.6(4) . .
N5 C5 H5A 108.6 . .
N2 C5 H5A 108.6 . .
N5 C5 H5B 108.6 . .
N2 C5 H5B 108.6 . .
H5A C5 H5B 107.6 . .
N4 C6 N7 113.1(4) . .
N4 C6 H6A 109.0 . .
N7 C6 H6A 109.0 . .
N4 C6 H6B 109.0 . .
N7 C6 H6B 109.0 . .
H6A C6 H6B 107.8 . .
O2 C7 N6 126.0(5) . .
O2 C7 N5 124.6(5) . .
N6 C7 N5 109.4(4) . .
N5 C8 N7 114.6(4) . .
N5 C8 C9 102.9(4) . .
N7 C8 C9 103.7(4) . .
N5 C8 H8 111.7 . .
N7 C8 H8 111.7 . .
C9 C8 H8 111.7 . .
N6 C9 N8 113.4(4) . .
N6 C9 C8 103.7(4) . .
N8 C9 C8 102.7(4) . .
N6 C9 H9 112.1 . .
N8 C9 H9 112.1 . .
C8 C9 H9 112.1 . .
O9 C10 N7 125.6(5) . .
O9 C10 N8 125.1(5) . .
N7 C10 N8 109.3(4) . .
N9 C11 N6 113.1(4) . .
N9 C11 H11A 109.0 . .
N6 C11 H11A 109.0 . .
N9 C11 H11B 109.0 . .
N6 C11 H11B 109.0 . .
H11A C11 H11B 107.8 . .
N8 C12 N11 113.8(4) . .
N8 C12 H12A 108.8 . .
N11 C12 H12A 108.8 . .
N8 C12 H12B 108.8 . .
N11 C12 H12B 108.8 . .
H12A C12 H12B 107.7 . .
O3 C13 N10 125.6(5) . .
O3 C13 N9 126.0(5) . .
N10 C13 N9 108.4(4) . .
N9 C14 N11 113.8(4) . .
N9 C14 C15 103.6(4) . .
N11 C14 C15 103.8(4) . .
N9 C14 H14 111.7 . .
N11 C14 H14 111.7 . .
C15 C14 H14 111.7 . .
N10 C15 N12 113.5(4) . .
N10 C15 C14 104.1(4) . .
N12 C15 C14 103.4(4) . .
N10 C15 H15 111.8 . .
N12 C15 H15 111.8 . .
C14 C15 H15 111.8 . .
O10 C16 N11 126.0(5) . .
O10 C16 N12 124.6(5) . .
N11 C16 N12 109.3(4) . .
N10 C17 N13 113.1(4) . .
N10 C17 H17A 109.0 . .
N13 C17 H17A 109.0 . .
N10 C17 H17B 109.0 . .
N13 C17 H17B 109.0 . .
H17A C17 H17B 107.8 . .
N15 C18 N12 113.4(4) . .
N15 C18 H18A 108.9 . .
N12 C18 H18A 108.9 . .
N15 C18 H18B 108.9 . .
N12 C18 H18B 108.9 . .
H18A C18 H18B 107.7 . .
O4 C19 N14 126.0(5) . .
O4 C19 N13 124.1(5) . .
N14 C19 N13 109.9(4) . .
N15 C20 N13 114.6(4) . .
N15 C20 C21 104.0(4) . .
N13 C20 C21 103.4(4) . .
N15 C20 H20 111.4 . .
N13 C20 H20 111.4 . .
C21 C20 H20 111.4 . .
N16 C21 N14 113.8(4) . .
N16 C21 C20 103.2(4) . .
N14 C21 C20 103.9(4) . .
N16 C21 H21 111.8 . .
N14 C21 H21 111.8 . .
C20 C21 H21 111.8 . .
O11 C22 N15 124.9(5) . .
O11 C22 N16 126.5(5) . .
N15 C22 N16 108.5(4) . .
N14 C23 N17 113.3(4) . .
N14 C23 H23A 108.9 . .
N17 C23 H23A 108.9 . .
N14 C23 H23B 108.9 . .
N17 C23 H23B 108.9 . .
H23A C23 H23B 107.7 . .
N16 C24 N19 113.8(4) . .
N16 C24 H24A 108.8 . .
N19 C24 H24A 108.8 . .
N16 C24 H24B 108.8 . .
N19 C24 H24B 108.8 . .
H24A C24 H24B 107.7 . .
O5 C25 N18 125.6(4) . .
O5 C25 N17 125.3(5) . .
N18 C25 N17 109.1(4) . .
N17 C26 N19 114.1(4) . .
N17 C26 C27 103.6(4) . .
N19 C26 C27 103.3(4) . .
N17 C26 H26 111.8 . .
N19 C26 H26 111.8 . .
C27 C26 H26 111.8 . .
N20 C27 N18 114.2(4) . .
N20 C27 C26 103.1(4) . .
N18 C27 C26 102.8(4) . .
N20 C27 H27 112.0 . .
N18 C27 H27 112.0 . .
C26 C27 H27 112.0 . .
O12 C28 N19 125.3(4) . .
O12 C28 N20 125.3(5) . .
N19 C28 N20 109.4(4) . .
N21 C29 N18 114.1(4) . .
N21 C29 H29A 108.7 . .
N18 C29 H29A 108.7 . .
N21 C29 H29B 108.7 . .
N18 C29 H29B 108.7 . .
H29A C29 H29B 107.6 . .
N20 C30 N23 114.0(4) . .
N20 C30 H30A 108.8 . .
N23 C30 H30A 108.8 . .
N20 C30 H30B 108.8 . .
N23 C30 H30B 108.8 . .
H30A C30 H30B 107.7 . .
O6 C31 N22 125.3(5) . .
O6 C31 N21 125.7(5) . .
N22 C31 N21 108.9(4) . .
N23 C32 N21 115.2(4) . .
N23 C32 C33 102.5(4) . .
N21 C32 C33 103.3(4) . .
N23 C32 H32 111.7 . .
N21 C32 H32 111.7 . .
C33 C32 H32 111.7 . .
N22 C33 N24 114.2(4) . .
N22 C33 C32 103.4(4) . .
N24 C33 C32 103.3(4) . .
N22 C33 H33 111.7 . .
N24 C33 H33 111.7 . .
C32 C33 H33 111.7 . .
O13 C34 N24 125.5(5) . .
O13 C34 N23 125.0(5) . .
N24 C34 N23 109.5(4) . .
N25 C35 N22 114.4(4) . .
N25 C35 H35A 108.7 . .
N22 C35 H35A 108.7 . .
N25 C35 H35B 108.7 . .
N22 C35 H35B 108.7 . .
H35A C35 H35B 107.6 . .
N24 C36 N27 115.0(4) . .
N24 C36 H36A 108.5 . .
N27 C36 H36A 108.5 . .
N24 C36 H36B 108.5 . .
N27 C36 H36B 108.5 . .
H36A C36 H36B 107.5 . .
O7 C37 N26 125.9(5) . .
O7 C37 N25 125.5(5) . .
N26 C37 N25 108.6(4) . .
N27 C38 N25 114.5(4) . .
N27 C38 C39 103.9(4) . .
N25 C38 C39 102.9(4) . .
N27 C38 H38 111.6 . .
N25 C38 H38 111.6 . .
C39 C38 H38 111.6 . .
N26 C39 N28 112.8(4) . .
N26 C39 C38 104.1(4) . .
N28 C39 C38 103.1(4) . .
N26 C39 H39 112.1 . .
N28 C39 H39 112.1 . .
C38 C39 H39 112.1 . .
O14 C40 N27 126.2(5) . .
O14 C40 N28 124.4(5) . .
N27 C40 N28 109.4(4) . .
N26 C41 N1 114.5(4) . .
N26 C41 H41A 108.6 . .
N1 C41 H41A 108.6 . .
N26 C41 H41B 108.6 . .
N1 C41 H41B 108.6 . .
H41A C41 H41B 107.6 . .
N28 C42 N3 111.9(4) . .
N28 C42 H42A 109.2 . .
N3 C42 H42A 109.2 . .
N28 C42 H42B 109.2 . .
N3 C42 H42B 109.2 . .
H42A C42 H42B 107.9 . .
C1 N1 C2 112.0(4) . .
C1 N1 C41 122.2(4) . .
C2 N1 C41 123.5(4) . .
C1 N2 C3 113.5(4) . .
C1 N2 C5 123.2(4) . .
C3 N2 C5 123.2(4) . .
C4 N3 C2 112.2(4) . .
C4 N3 C42 121.9(4) . .
C2 N3 C42 122.5(4) . .
C4 N4 C3 112.9(4) . .
C4 N4 C6 122.1(4) . .
C3 N4 C6 123.7(4) . .
C7 N5 C5 123.3(4) . .
C7 N5 C8 111.7(4) . .
C5 N5 C8 124.8(4) . .
C7 N6 C11 121.1(4) . .
C7 N6 C9 111.8(4) . .
C11 N6 C9 123.1(4) . .
C10 N7 C6 124.2(4) . .
C10 N7 C8 111.8(4) . .
C6 N7 C8 123.3(4) . .
C10 N8 C12 124.3(4) . .
C10 N8 C9 111.8(4) . .
C12 N8 C9 122.8(4) . .
C13 N9 C11 122.3(4) . .
C13 N9 C14 111.7(4) . .
C11 N9 C14 122.9(4) . .
C13 N10 C17 123.0(4) . .
C13 N10 C15 111.9(4) . .
C17 N10 C15 123.3(4) . .
C16 N11 C12 124.3(4) . .
C16 N11 C14 111.5(4) . .
C12 N11 C14 122.3(4) . .
C16 N12 C15 111.8(4) . .
C16 N12 C18 122.3(4) . .
C15 N12 C18 122.6(4) . .
C19 N13 C17 122.6(4) . .
C19 N13 C20 111.4(4) . .
C17 N13 C20 123.2(4) . .
C19 N14 C23 122.8(4) . .
C19 N14 C21 111.2(4) . .
C23 N14 C21 123.5(4) . .
C22 N15 C18 122.9(4) . .
C22 N15 C20 112.0(4) . .
C18 N15 C20 123.6(4) . .
C22 N16 C24 123.1(4) . .
C22 N16 C21 112.0(4) . .
C24 N16 C21 123.0(4) . .
C25 N17 C26 112.0(4) . .
C25 N17 C23 123.9(4) . .
C26 N17 C23 123.2(4) . .
C25 N18 C29 124.5(4) . .
C25 N18 C27 112.0(4) . .
C29 N18 C27 122.8(4) . .
C28 N19 C24 121.9(4) . .
C28 N19 C26 112.0(4) . .
C24 N19 C26 122.8(4) . .
C28 N20 C30 123.1(4) . .
C28 N20 C27 112.0(4) . .
C30 N20 C27 124.4(4) . .
C31 N21 C29 122.7(4) . .
C31 N21 C32 111.8(4) . .
C29 N21 C32 124.0(4) . .
C31 N22 C33 112.5(4) . .
C31 N22 C35 121.6(4) . .
C33 N22 C35 123.7(4) . .
C34 N23 C30 122.9(4) . .
C34 N23 C32 113.1(4) . .
C30 N23 C32 124.0(4) . .
C34 N24 C36 124.0(4) . .
C34 N24 C33 111.5(4) . .
C36 N24 C33 123.1(4) . .
C37 N25 C35 121.7(4) . .
C37 N25 C38 112.5(4) . .
C35 N25 C38 122.6(4) . .
C37 N26 C41 122.7(4) . .
C37 N26 C39 111.6(4) . .
C41 N26 C39 122.8(4) . .
C40 N27 C36 123.3(4) . .
C40 N27 C38 112.0(4) . .
C36 N27 C38 122.0(4) . .
C40 N28 C42 121.4(4) . .
C40 N28 C39 110.7(4) . .
C42 N28 C39 121.5(4) . .
C1 O1 Ce1 154.6(3) . .
C7 O2 Ce1 162.2(4) . .
C25 O5 Ce1 154.7(3) . 2
C10 O9 Ce2 155.5(3) . 2_666
C28 O12 Ce2 160.6(3) . .
C34 O13 Ce2 154.4(3) . .

loop_
_geom_bond_atom_site_label_1
_geom_bond_atom_site_label_2
_geom_bond_distance
_geom_bond_site_symmetry_2
Cl11 Cl11 1.80(2) 2_655
Zn2 Zn2' 1.476(4) .
Zn2 Cl7 2.2517(19) .
Zn2 Cl6 2.268(3) .
Zn2 Cl5 2.2796(18) .
Zn2 Cl8 2.283(2) .
Zn2' Cl7 2.246(2) .
Zn2' Cl8' 2.282(2) .
Zn2' Cl6 2.2877(19) .
Zn2' Cl5 2.2947(19) .
O1W Ce1 2.524(4) .
O2W Ce1 2.525(4) .
O3W Ce1 2.504(4) .
O4W Ce1 2.564(4) .
O5W Ce1 2.543(4) .
O6W Ce1 2.541(5) .
O7W Ce2 2.576(4) .
O8W Ce2 2.527(4) .
O9W Ce2 2.524(4) .
O10W Ce2 2.532(4) .
O11W Ce2 2.541(4) .
O12W Ce2 2.504(4) .
Cl1 Zn1 2.2651(17) .
Cl2 Zn1 2.2712(18) .
Cl3 Zn1 2.2631(17) .
Cl4 Zn1 2.2785(16) .
Ce1 O5 2.500(3) 2
Ce1 O2 2.506(3) .
Ce1 O1 2.515(4) .
Ce2 O9 2.495(3) 2_666
Ce2 O12 2.514(3) .
Ce2 O13 2.521(4) .
O3 C13 1.223(6) .
O7 C37 1.225(7) .
O10 C16 1.230(6) .
O11 C22 1.217(6) .
C1 O1 1.236(6) .
C1 N1 1.349(6) .
C1 N2 1.351(6) .
C2 N1 1.449(6) .
C2 N3 1.454(6) .
C2 C3 1.559(7) .
C2 H2 0.9900 .
C3 N4 1.434(6) .
C3 N2 1.445(6) .
C3 H3 0.9900 .
C4 O8 1.218(6) .
C4 N3 1.368(6) .
C4 N4 1.373(7) .
C5 N5 1.410(7) .
C5 N2 1.455(6) .
C5 H5A 0.9800 .
C5 H5B 0.9800 .
C6 N4 1.440(6) .
C6 N7 1.449(7) .
C6 H6A 0.9800 .
C6 H6B 0.9800 .
C7 O2 1.230(6) .
C7 N6 1.341(7) .
C7 N5 1.377(7) .
C8 N5 1.448(6) .
C8 N7 1.452(6) .
C8 C9 1.546(7) .
C8 H8 0.9900 .
C9 N6 1.453(6) .
C9 N8 1.467(6) .
C9 H9 0.9900 .
C10 O9 1.235(6) .
C10 N7 1.354(7) .
C10 N8 1.361(6) .
C11 N9 1.439(7) .
C11 N6 1.445(7) .
C11 H11A 0.9800 .
C11 H11B 0.9800 .
C12 N8 1.434(7) .
C12 N11 1.456(7) .
C12 H12A 0.9800 .
C12 H12B 0.9800 .
C13 N10 1.364(7) .
C13 N9 1.373(7) .
C14 N9 1.451(6) .
C14 N11 1.467(6) .
C14 C15 1.523(8) .
C14 H14 0.9900 .
C15 N10 1.450(6) .
C15 N12 1.453(6) .
C15 H15 0.9900 .
C16 N11 1.345(7) .
C16 N12 1.364(7) .
C17 N10 1.444(7) .
C17 N13 1.448(7) .
C17 H17A 0.9800 .
C17 H17B 0.9800 .
C18 N15 1.437(6) .
C18 N12 1.469(7) .
C18 H18A 0.9800 .
C18 H18B 0.9800 .
C19 O4 1.237(7) .
C19 N14 1.348(7) .
C19 N13 1.361(7) .
C20 N15 1.446(6) .
C20 N13 1.449(6) .
C20 C21 1.532(7) .
C20 H20 0.9900 .
C21 N16 1.453(6) .
C21 N14 1.455(6) .
C21 H21 0.9900 .
C22 N15 1.362(7) .
C22 N16 1.368(7) .
C23 N14 1.442(6) .
C23 N17 1.451(7) .
C23 H23A 0.9800 .
C23 H23B 0.9800 .
C24 N16 1.435(7) .
C24 N19 1.448(6) .
C24 H24A 0.9800 .
C24 H24B 0.9800 .
C25 O5 1.238(6) .
C25 N18 1.355(6) .
C25 N17 1.364(6) .
C26 N17 1.444(6) .
C26 N19 1.450(6) .
C26 C27 1.551(7) .
C26 H26 0.9900 .
C27 N20 1.451(6) .
C27 N18 1.456(6) .
C27 H27 0.9900 .
C28 O12 1.226(6) .
C28 N19 1.356(7) .
C28 N20 1.359(6) .
C29 N21 1.435(7) .
C29 N18 1.442(6) .
C29 H29A 0.9800 .
C29 H29B 0.9800 .
C30 N20 1.432(6) .
C30 N23 1.440(7) .
C30 H30A 0.9800 .
C30 H30B 0.9800 .
C31 O6 1.243(6) .
C31 N22 1.348(7) .
C31 N21 1.378(7) .
C32 N23 1.441(6) .
C32 N21 1.441(6) .
C32 C33 1.552(7) .
C32 H32 0.9900 .
C33 N22 1.443(6) .
C33 N24 1.465(6) .
C33 H33 0.9900 .
C34 O13 1.236(6) .
C34 N24 1.346(7) .
C34 N23 1.351(6) .
C35 N25 1.445(6) .
C35 N22 1.451(7) .
C35 H35A 0.9800 .
C35 H35B 0.9800 .
C36 N24 1.433(6) .
C36 N27 1.442(6) .
C36 H36A 0.9800 .
C36 H36B 0.9800 .
C37 N26 1.366(7) .
C37 N25 1.368(7) .
C38 N27 1.445(6) .
C38 N25 1.453(6) .
C38 C39 1.540(7) .
C38 H38 0.9900 .
C39 N26 1.458(6) .
C39 N28 1.467(6) .
C39 H39 0.9900 .
C40 O14 1.228(6) .
C40 N27 1.354(6) .
C40 N28 1.371(7) .
C41 N26 1.424(7) .
C41 N1 1.454(6) .
C41 H41A 0.9800 .
C41 H41B 0.9800 .
C42 N28 1.438(6) .
C42 N3 1.456(6) .
C42 H42A 0.9800 .
C42 H42B 0.9800 .
O5 Ce1 2.500(3) 2
O9 Ce2 2.495(3) 2_666

loop_
_platon_squeeze_void_nr
_platon_squeeze_void_average_x
_platon_squeeze_void_average_y
_platon_squeeze_void_average_z
_platon_squeeze_void_volume
_platon_squeeze_void_count_electrons
_platon_squeeze_void_content
1 0.106 0.500 1.000 1128 379 ' '
2 0.252 0.247 0.253 177 66 ' '
3 0.748 0.753 0.747 176 61 ' '
